data_4345550
loop_
_publ_author_name
'Bilyachenko, Alexey N.'
'Kulakova, Alena N.'
'Levitsky, Mikhail M.'
'Petrov, Artem A.'
'Korlyukov, Alexander A.'
'Shul'pina, Lidia S.'
'Khrustalev, Victor N.'
'Dorovatovskii, Pavel V.'
'Vologzhanina, Anna V.'
'Tsareva, Ulyana S.'
'Golub, Igor E.'
'Gulyaeva, Ekaterina S.'
'Shubina, Elena S.'
'Shul'pin, Georgiy B.'

_publ_section_title
;
 Unusual Tri-, Hexa-, and Nonanuclear Cu(II) Cage Methylsilsesquioxanes:
 Synthesis, Structures, and Catalytic Activity in Oxidations with
 Peroxides.
;
_journal_issue 7
_journal_name_full 'Inorganic chemistry'
_journal_page_first 4093
_journal_page_last 4103
_journal_paper_doi 10.1021/acs.inorgchem.7b00061
_journal_volume 56
_journal_year 2017
_chemical_formula_moiety 'C36 H52 Cu6 N4 O22 Si10', 2(C H4 O), 0.75(C4 H8 O2)'
_chemical_formula_sum 'C41 H66 Cu6 N4 O25.5 Si10'
_chemical_formula_weight 1685.11
_space_group_crystal_system triclinic
_space_group_IT_number 2
_space_group_name_Hall '-P 1'
_space_group_name_H-M_alt 'P -1'
_symmetry_space_group_name_Hall '-P 1'
_symmetry_space_group_name_H-M 'P -1'
_atom_sites_solution_hydrogens mixed
_atom_sites_solution_primary difmap
_atom_sites_solution_secondary difmap
_audit_creation_method SHELXL-2014/6
_cell_angle_alpha 95.38(3)
_cell_angle_beta 103.83(3)
_cell_angle_gamma 104.40(3)
_cell_formula_units_Z 2
_cell_length_a 14.497(3)
_cell_length_b 14.823(3)
_cell_length_c 16.597(3)
_cell_measurement_reflns_used 500
_cell_measurement_temperature 100(2)
_cell_measurement_theta_max 35.0
_cell_measurement_theta_min 3.5
_cell_volume 3309.5(14)
_computing_cell_refinement 'iMosflm (Battye et al., 2011)'
_computing_data_collection 'Automar (MarXperts, 2015)'
_computing_data_reduction iMosflm
_computing_molecular_graphics SHELXTL
_computing_publication_material SHELXTL
_computing_structure_refinement SHELXTL
_computing_structure_solution 'SHELXTL (Sheldrick, 2015)'
_diffrn_ambient_temperature 100(2)
_diffrn_measured_fraction_theta_full 0.972
_diffrn_measured_fraction_theta_max 0.907
_diffrn_measurement_device_type 'Rayonix SX165 CCD'
_diffrn_measurement_method '/f scan'
_diffrn_radiation_type synchrotron
_diffrn_radiation_wavelength 0.96990
_diffrn_reflns_av_R_equivalents 0.0919
_diffrn_reflns_av_unetI/netI 0.1362
_diffrn_reflns_Laue_measured_fraction_full 0.972
_diffrn_reflns_Laue_measured_fraction_max 0.907
_diffrn_reflns_limit_h_max 18
_diffrn_reflns_limit_h_min -17
_diffrn_reflns_limit_k_max 18
_diffrn_reflns_limit_k_min -18
_diffrn_reflns_limit_l_max 21
_diffrn_reflns_limit_l_min -21
_diffrn_reflns_number 65780
_diffrn_reflns_point_group_measured_fraction_full 0.972
_diffrn_reflns_point_group_measured_fraction_max 0.907
_diffrn_reflns_theta_full 35.587
_diffrn_reflns_theta_max 38.504
_diffrn_reflns_theta_min 3.542
_exptl_absorpt_coefficient_mu 4.996
_exptl_absorpt_correction_T_max 0.868
_exptl_absorpt_correction_T_min 0.636
_exptl_absorpt_correction_type multi-scan
_exptl_absorpt_process_details 'Scala (Evans, 2006)'
_exptl_crystal_colour blue
_exptl_crystal_density_diffrn 1.691
_exptl_crystal_description prism
_exptl_crystal_F_000 1716
_exptl_crystal_size_max 0.10
_exptl_crystal_size_mid 0.05
_exptl_crystal_size_min 0.03
_refine_diff_density_max 1.113
_refine_diff_density_min -1.272
_refine_diff_density_rms 0.153
_refine_ls_extinction_coef 0.0085(6)
_refine_ls_extinction_expression Fc^*^=kFc[1+0.001xFc^2^\l^3^/sin(2\q)]^-1/4^
_refine_ls_extinction_method SHELXL
_refine_ls_goodness_of_fit_ref 1.022
_refine_ls_hydrogen_treatment constr
_refine_ls_matrix_type full
_refine_ls_number_parameters 781
_refine_ls_number_reflns 13293
_refine_ls_number_restraints 16
_refine_ls_restrained_S_all 1.022
_refine_ls_R_factor_all 0.1375
_refine_ls_R_factor_gt 0.0892
_refine_ls_shift/su_max 0.001
_refine_ls_shift/su_mean 0.000
_refine_ls_structure_factor_coef Fsqd
_refine_ls_weighting_details 'w=1/[\s^2^(Fo^2^)+(0.08P)^2^+16.0P] where P=(Fo^2^+2Fc^2^)/3'
_refine_ls_weighting_scheme calc
_refine_ls_wR_factor_gt 0.2146
_refine_ls_wR_factor_ref 0.2451
_reflns_Friedel_coverage 0.000
_reflns_number_gt 7960
_reflns_number_total 13293
_reflns_threshold_expression 'I > 2\s(I)'
_cod_data_source_file ic7b00061_si_006.cif
_cod_data_source_block PAA1531
_cod_depositor_comments 'Adding full bibliography for 4345548--4345550.cif.'
_cod_original_formula_sum 'C41 H66 Cu6 N4 O25.50 Si10'
_cod_database_code 4345550
_shelx_space_group_comment
;
The symmetry employed for this shelxl refinement is uniquely defined
by the following loop, which should always be used as a source of
symmetry information in preference to the above space-group names.
They are only intended as comments.
;
_shelx_estimated_absorpt_t_min 0.638
_shelx_estimated_absorpt_t_max 0.866
_shelxl_version_number 2014/6

loop_
_space_group_symop_operation_xyz
'x, y, z'
'-x, -y, -z'

loop_
_atom_site_label
_atom_site_type_symbol
_atom_site_fract_x
_atom_site_fract_y
_atom_site_fract_z
_atom_site_U_iso_or_equiv
_atom_site_adp_type
_atom_site_occupancy
_atom_site_site_symmetry_order
_atom_site_calc_flag
_atom_site_refinement_flags_posn
_atom_site_refinement_flags_adp
_atom_site_refinement_flags_occupancy
Cu1 Cu 0.15955(9) 0.05748(7) 0.44784(6) 0.0553(3) Uani 1 1 d . . .
Cu2 Cu 0.07315(9) 0.03548(7) 0.59498(5) 0.0533(3) Uani 1 1 d . . .
Cu3 Cu -0.01422(9) -0.01587(8) 0.73989(6) 0.0585(3) Uani 1 1 d . . .
Si1 Si 0.2736(2) -0.08743(19) 0.42921(15) 0.0638(7) Uani 1 1 d . . .
Si2 Si 0.2679(2) -0.03655(18) 0.60226(14) 0.0581(7) Uani 1 1 d . . .
Si3 Si 0.1119(2) -0.13981(18) 0.67152(14) 0.0582(7) Uani 1 1 d . . .
Si4 Si -0.0445(2) -0.20853(17) 0.50153(13) 0.0551(6) Uani 1 1 d . . .
Si5 Si 0.0486(2) -0.17659(17) 0.35659(14) 0.0597(7) Uani 1 1 d . . .
O1 O 0.2992(5) -0.0953(4) 0.5305(4) 0.0675(17) Uani 1 1 d . . .
O2 O 0.2241(5) -0.1116(4) 0.6591(3) 0.0591(16) Uani 1 1 d . . .
O3 O 0.0364(5) -0.2109(4) 0.5879(3) 0.0602(16) Uani 1 1 d . . .
O4 O -0.0016(5) -0.2341(4) 0.4228(4) 0.0640(17) Uani 1 1 d . . .
O5 O 0.1684(5) -0.1642(4) 0.3832(4) 0.0636(16) Uani 1 1 d . . .
O6 O 0.2666(5) 0.0184(4) 0.4187(4) 0.0665(17) Uani 1 1 d . . .
O7 O 0.1813(5) 0.0081(4) 0.5578(3) 0.0595(16) Uani 1 1 d . . .
O8 O 0.0828(5) -0.0419(4) 0.6861(3) 0.0606(16) Uani 1 1 d . . .
O9 O -0.0633(5) -0.1050(4) 0.5019(3) 0.0566(15) Uani 1 1 d . . .
O10 O 0.0258(5) -0.0744(4) 0.3608(3) 0.0573(15) Uani 1 1 d . . .
O11 O 0.1226(5) 0.1105(4) 0.3441(3) 0.0630(16) Uani 1 1 d . . .
N1 N -0.0983(7) 0.0270(5) 0.8101(4) 0.064(2) Uani 1 1 d . . .
N2 N 0.0956(7) 0.0417(5) 0.8513(4) 0.064(2) Uani 1 1 d . . .
C1 C 0.3683(9) -0.1220(8) 0.3872(7) 0.081(3) Uani 1 1 d . . .
H1A H 0.3633 -0.1886 0.3908 0.122 Uiso 1 1 calc R U .
H1B H 0.4341 -0.0829 0.4200 0.122 Uiso 1 1 calc R U .
H1C H 0.3579 -0.1130 0.3283 0.122 Uiso 1 1 calc R U .
C2 C 0.3770(8) 0.0510(7) 0.6711(6) 0.073(3) Uani 1 1 d . . .
H2A H 0.4036 0.0984 0.6389 0.109 Uiso 1 1 calc R U .
H2B H 0.4274 0.0198 0.6940 0.109 Uiso 1 1 calc R U .
H2C H 0.3587 0.0820 0.7173 0.109 Uiso 1 1 calc R U .
C3 C 0.1115(9) -0.2024(7) 0.7627(6) 0.076(3) Uani 1 1 d . . .
H3A H 0.1540 -0.1597 0.8141 0.114 Uiso 1 1 calc R U .
H3B H 0.1364 -0.2574 0.7546 0.114 Uiso 1 1 calc R U .
H3C H 0.0438 -0.2234 0.7679 0.114 Uiso 1 1 calc R U .
C4 C -0.1569(8) -0.3006(7) 0.4908(6) 0.071(3) Uani 1 1 d . . .
H4A H -0.1803 -0.2924 0.5410 0.107 Uiso 1 1 calc R U .
H4B H -0.1438 -0.3623 0.4845 0.107 Uiso 1 1 calc R U .
H4C H -0.2077 -0.2972 0.4411 0.107 Uiso 1 1 calc R U .
C5 C 0.0005(9) -0.2498(7) 0.2506(6) 0.077(3) Uani 1 1 d . . .
H5A H -0.0681 -0.2497 0.2264 0.116 Uiso 1 1 calc R U .
H5B H 0.0030 -0.3147 0.2552 0.116 Uiso 1 1 calc R U .
H5C H 0.0412 -0.2238 0.2143 0.116 Uiso 1 1 calc R U .
C6 C -0.1944(9) 0.0203(7) 0.7844(6) 0.067(3) Uani 1 1 d . . .
H6 H -0.2319 -0.0108 0.7293 0.081 Uiso 1 1 calc R U .
C7 C -0.2400(9) 0.0593(8) 0.8386(6) 0.077(3) Uani 1 1 d . . .
H7 H -0.3082 0.0560 0.8195 0.092 Uiso 1 1 calc R U .
C8 C -0.1874(9) 0.1022(7) 0.9195(6) 0.071(3) Uani 1 1 d . . .
H8 H -0.2193 0.1270 0.9564 0.085 Uiso 1 1 calc R U .
C9 C -0.0853(9) 0.1091(6) 0.9471(5) 0.068(3) Uani 1 1 d . . .
C10 C -0.0254(11) 0.1526(7) 1.0295(6) 0.079(3) Uani 1 1 d . . .
H10 H -0.0535 0.1800 1.0683 0.094 Uiso 1 1 calc R U .
C11 C 0.0725(10) 0.1551(7) 1.0529(6) 0.075(3) Uani 1 1 d . . .
H11 H 0.1115 0.1829 1.1085 0.090 Uiso 1 1 calc R U .
C12 C 0.1174(9) 0.1162(6) 0.9943(5) 0.066(3) Uani 1 1 d . . .
C13 C 0.2174(10) 0.1163(7) 1.0124(6) 0.076(3) Uani 1 1 d . . .
H13 H 0.2599 0.1406 1.0674 0.091 Uiso 1 1 calc R U .
C14 C 0.2536(9) 0.0815(7) 0.9506(6) 0.075(3) Uani 1 1 d . . .
H14 H 0.3213 0.0823 0.9625 0.091 Uiso 1 1 calc R U .
C15 C 0.1903(9) 0.0450(7) 0.8704(6) 0.070(3) Uani 1 1 d . . .
H15 H 0.2162 0.0217 0.8280 0.083 Uiso 1 1 calc R U .
C16 C 0.0573(8) 0.0757(6) 0.9131(5) 0.060(2) Uani 1 1 d . . .
C17 C -0.0450(8) 0.0703(6) 0.8897(5) 0.059(2) Uani 1 1 d . . .
C18 C 0.1865(11) 0.1805(10) 0.3194(7) 0.103(4) Uani 1 1 d . . .
H18A H 0.2451 0.2099 0.3666 0.154 Uiso 1 1 calc R U .
H18B H 0.1534 0.2283 0.3014 0.154 Uiso 1 1 calc R U .
H18C H 0.2065 0.1533 0.2725 0.154 Uiso 1 1 calc R U .
Cu4 Cu 0.48458(9) 0.54472(7) 1.08829(6) 0.0542(3) Uani 1 1 d . . .
Cu5 Cu 0.36673(9) 0.58403(7) 0.92786(6) 0.0569(3) Uani 1 1 d . . .
Cu6 Cu 0.37137(9) 0.47674(7) 0.75296(6) 0.0584(3) Uani 1 1 d . . .
Si6 Si 0.6688(2) 0.71688(16) 1.17439(13) 0.0564(6) Uani 1 1 d . . .
Si7 Si 0.4909(2) 0.76381(17) 1.08172(14) 0.0605(7) Uani 1 1 d . . .
Si8 Si 0.4498(2) 0.78672(18) 0.90502(15) 0.0655(7) Uani 1 1 d . . .
Si9 Si 0.5785(2) 0.66073(17) 0.86094(14) 0.0587(7) Uani 1 1 d . . .
Si10 Si 0.7089(2) 0.62134(17) 1.01959(13) 0.0564(6) Uani 1 1 d . . .
O12 O 0.6029(5) 0.7891(4) 1.1445(3) 0.0628(16) Uani 1 1 d . . .
O13 O 0.4937(5) 0.8273(4) 1.0072(4) 0.0696(18) Uani 1 1 d . . .
O14 O 0.5375(5) 0.7521(4) 0.8747(4) 0.0721(18) Uani 1 1 d . . .
O15 O 0.6786(5) 0.6709(4) 0.9372(3) 0.0654(17) Uani 1 1 d . . .
O16 O 0.7245(5) 0.6969(4) 1.1029(3) 0.0596(15) Uani 1 1 d . . .
O17 O 0.5933(5) 0.6209(4) 1.1845(3) 0.0554(15) Uani 1 1 d . . .
O18 O 0.4559(5) 0.6535(4) 1.0399(3) 0.0601(16) Uani 1 1 d . . .
O19 O 0.3510(5) 0.6999(4) 0.8875(3) 0.0652(17) Uani 1 1 d . . .
O20 O 0.4972(5) 0.5643(4) 0.8592(3) 0.0560(15) Uani 1 1 d . . .
O21 O 0.6210(5) 0.5267(4) 1.0132(3) 0.0562(15) Uani 1 1 d . . .
O22 O 0.2865(5) 0.5008(4) 0.8231(3) 0.0636(16) Uani 1 1 d . . .
N3 N 0.3426(6) 0.5679(5) 0.6740(4) 0.063(2) Uani 1 1 d . . .
N4 N 0.4087(6) 0.4191(5) 0.6516(4) 0.0608(19) Uani 1 1 d . . .
C19 C 0.7633(7) 0.7744(6) 1.2748(5) 0.064(2) Uani 1 1 d . . .
H19A H 0.7306 0.7926 1.3165 0.095 Uiso 1 1 calc R U .
H19B H 0.8091 0.8307 1.2655 0.095 Uiso 1 1 calc R U .
H19C H 0.8001 0.7302 1.2956 0.095 Uiso 1 1 calc R U .
C20 C 0.4110(8) 0.7960(8) 1.1429(6) 0.078(3) Uani 1 1 d . . .
H20A H 0.4066 0.7559 1.1863 0.117 Uiso 1 1 calc R U .
H20B H 0.3447 0.7870 1.1056 0.117 Uiso 1 1 calc R U .
H20C H 0.4388 0.8623 1.1696 0.117 Uiso 1 1 calc R U .
C21 C 0.4286(9) 0.8874(7) 0.8518(6) 0.079(3) Uani 1 1 d . . .
H21A H 0.4034 0.8660 0.7909 0.118 Uiso 1 1 calc R U .
H21B H 0.4910 0.9374 0.8640 0.118 Uiso 1 1 calc R U .
H21C H 0.3801 0.9119 0.8722 0.118 Uiso 1 1 calc R U .
C22 C 0.6140(8) 0.6633(8) 0.7632(6) 0.076(3) Uani 1 1 d . . .
H22A H 0.6681 0.7204 0.7686 0.114 Uiso 1 1 calc R U .
H22B H 0.5571 0.6634 0.7173 0.114 Uiso 1 1 calc R U .
H22C H 0.6360 0.6074 0.7508 0.114 Uiso 1 1 calc R U .
C23 C 0.8272(9) 0.5992(8) 1.0229(6) 0.086(3) Uani 1 1 d . . .
H23A H 0.8190 0.5504 0.9756 0.129 Uiso 1 1 calc R U .
H23B H 0.8518 0.5778 1.0759 0.129 Uiso 1 1 calc R U .
H23C H 0.8747 0.6575 1.0190 0.129 Uiso 1 1 calc R U .
C24 C 0.3147(8) 0.6456(7) 0.6889(5) 0.070(3) Uani 1 1 d . . .
H24 H 0.3090 0.6642 0.7434 0.084 Uiso 1 1 calc R U .
C25 C 0.2937(9) 0.7004(7) 0.6264(6) 0.077(3) Uani 1 1 d . . .
H25 H 0.2765 0.7569 0.6391 0.092 Uiso 1 1 calc R U .
C26 C 0.2981(10) 0.6723(7) 0.5477(6) 0.083(3) Uani 1 1 d . . .
H26 H 0.2810 0.7080 0.5046 0.099 Uiso 1 1 calc R U .
C27 C 0.3276(8) 0.5913(7) 0.5286(5) 0.069(3) Uani 1 1 d . . .
C28 C 0.3334(9) 0.5536(8) 0.4473(6) 0.084(3) Uani 1 1 d . . .
H28 H 0.3174 0.5855 0.4011 0.101 Uiso 1 1 calc R U .
C29 C 0.3612(9) 0.4736(7) 0.4351(6) 0.076(3) Uani 1 1 d . . .
H29 H 0.3615 0.4494 0.3801 0.092 Uiso 1 1 calc R U .
C30 C 0.3900(8) 0.4250(7) 0.5027(6) 0.071(3) Uani 1 1 d . . .
C31 C 0.4192(8) 0.3425(7) 0.4947(6) 0.073(3) Uani 1 1 d . . .
H31 H 0.4214 0.3152 0.4414 0.087 Uiso 1 1 calc R U .
C32 C 0.4447(9) 0.3012(7) 0.5635(6) 0.077(3) Uani 1 1 d . . .
H32 H 0.4663 0.2460 0.5585 0.093 Uiso 1 1 calc R U .
C33 C 0.4388(8) 0.3411(7) 0.6429(6) 0.070(3) Uani 1 1 d . . .
H33 H 0.4565 0.3119 0.6906 0.084 Uiso 1 1 calc R U .
C34 C 0.3855(8) 0.4613(7) 0.5830(5) 0.066(3) Uani 1 1 d . . .
C35 C 0.3494(8) 0.5416(6) 0.5950(5) 0.061(2) Uani 1 1 d . . .
C36 C 0.1922(13) 0.5049(9) 0.7871(8) 0.117(5) Uani 1 1 d . . .
H36A H 0.1938 0.5698 0.7787 0.176 Uiso 1 1 calc R U .
H36B H 0.1502 0.4850 0.8242 0.176 Uiso 1 1 calc R U .
H36C H 0.1652 0.4629 0.7327 0.176 Uiso 1 1 calc R U .
O23 O 0.2011(8) 0.7324(7) 0.9478(6) 0.125(2) Uani 1 1 d . . .
H23O H 0.2547 0.7243 0.9320 0.188 Uiso 1 1 d R U .
C37 C 0.1509(13) 0.6521(11) 0.9662(12) 0.137(4) Uani 1 1 d . . .
H37A H 0.0845 0.6304 0.9272 0.205 Uiso 1 1 calc R U .
H37B H 0.1457 0.6630 1.0239 0.205 Uiso 1 1 calc R U .
H37C H 0.1858 0.6039 0.9612 0.205 Uiso 1 1 calc R U .
O24 O 0.4181(8) 0.1524(7) 0.4022(6) 0.125(2) Uani 1 1 d . . .
H24O H 0.3669 0.1073 0.4083 0.188 Uiso 1 1 d R U .
C38 C 0.4594(13) 0.1280(11) 0.3455(12) 0.137(4) Uani 1 1 d . . .
H38A H 0.4085 0.0871 0.2972 0.205 Uiso 1 1 calc R U .
H38B H 0.5067 0.0940 0.3693 0.205 Uiso 1 1 calc R U .
H38C H 0.4943 0.1847 0.3273 0.205 Uiso 1 1 calc R U .
O25 O 0.2859(8) 0.6280(8) 0.2589(9) 0.117(3) Uani 0.5 1 d D . P
C39 C 0.2945(8) 0.5462(10) 0.2118(12) 0.117(3) Uani 0.5 1 d D . P
H39A H 0.3546 0.5299 0.2415 0.141 Uiso 0.5 1 calc R U P
H39B H 0.3015 0.5598 0.1560 0.141 Uiso 0.5 1 calc R U P
C40 C 0.2045(11) 0.4636(7) 0.2008(12) 0.117(3) Uani 0.5 1 d D . P
H40A H 0.2119 0.4076 0.1682 0.141 Uiso 0.5 1 calc R U P
H40B H 0.1991 0.4483 0.2565 0.141 Uiso 0.5 1 calc R U P
O26 O 0.1167(9) 0.4852(8) 0.1578(9) 0.117(3) Uani 0.5 1 d D . P
C41 C 0.1079(8) 0.5674(10) 0.2040(12) 0.117(3) Uani 0.5 1 d D . P
H41A H 0.0994 0.5539 0.2595 0.141 Uiso 0.5 1 calc R U P
H41B H 0.0484 0.5838 0.1733 0.141 Uiso 0.5 1 calc R U P
C42 C 0.1980(10) 0.6499(7) 0.2164(12) 0.117(3) Uani 0.5 1 d D . P
H42A H 0.2037 0.6663 0.1610 0.141 Uiso 0.5 1 calc R U P
H42B H 0.1905 0.7053 0.2496 0.141 Uiso 0.5 1 calc R U P
O27 O 0.8989(13) 0.4862(13) 0.4582(9) 0.114(5) Uani 0.5 1 d D . P
C43 C 0.9309(13) 0.4770(18) 0.5448(9) 0.114(5) Uani 0.5 1 d D . P
H43A H 0.9292 0.4104 0.5490 0.137 Uiso 0.5 1 calc R U P
H43B H 0.8851 0.4944 0.5751 0.137 Uiso 0.5 1 calc R U P
C44 C 1.0346(13) 0.540(2) 0.5850(7) 0.114(5) Uani 0.5 1 d D . P
H44A H 1.0362 0.6065 0.5823 0.137 Uiso 0.5 1 calc R U P
H44B H 1.0553 0.5329 0.6449 0.137 Uiso 0.5 1 calc R U P

loop_
_atom_site_aniso_label
_atom_site_aniso_U_11
_atom_site_aniso_U_22
_atom_site_aniso_U_33
_atom_site_aniso_U_23
_atom_site_aniso_U_13
_atom_site_aniso_U_12
Cu1 0.0783(9) 0.0630(6) 0.0367(5) 0.0172(4) 0.0190(5) 0.0347(6)
Cu2 0.0774(8) 0.0630(6) 0.0329(5) 0.0172(4) 0.0187(5) 0.0364(6)
Cu3 0.0853(9) 0.0691(7) 0.0338(5) 0.0168(4) 0.0214(5) 0.0365(6)
Si1 0.092(2) 0.0710(16) 0.0460(12) 0.0201(11) 0.0268(13) 0.0424(15)
Si2 0.0762(19) 0.0703(15) 0.0417(11) 0.0206(10) 0.0179(11) 0.0395(13)
Si3 0.081(2) 0.0680(15) 0.0411(11) 0.0220(10) 0.0210(11) 0.0388(13)
Si4 0.0781(19) 0.0572(13) 0.0409(11) 0.0175(9) 0.0195(11) 0.0320(12)
Si5 0.090(2) 0.0603(14) 0.0422(12) 0.0141(10) 0.0253(12) 0.0368(13)
O1 0.095(5) 0.072(4) 0.057(3) 0.023(3) 0.026(3) 0.051(4)
O2 0.077(5) 0.071(4) 0.043(3) 0.022(3) 0.016(3) 0.041(3)
O3 0.082(5) 0.057(3) 0.057(3) 0.021(3) 0.022(3) 0.039(3)
O4 0.093(5) 0.063(4) 0.054(3) 0.019(3) 0.029(3) 0.043(3)
O5 0.075(5) 0.069(4) 0.064(4) 0.016(3) 0.028(3) 0.042(3)
O6 0.093(5) 0.070(4) 0.048(3) 0.020(3) 0.021(3) 0.036(3)
O7 0.089(5) 0.068(4) 0.041(3) 0.027(3) 0.026(3) 0.042(3)
O8 0.093(5) 0.068(4) 0.038(3) 0.023(2) 0.022(3) 0.044(3)
O9 0.080(4) 0.063(3) 0.037(3) 0.018(2) 0.018(3) 0.032(3)
O10 0.092(5) 0.061(3) 0.036(3) 0.028(2) 0.023(3) 0.039(3)
O11 0.088(5) 0.065(4) 0.050(3) 0.021(3) 0.033(3) 0.031(3)
N1 0.096(7) 0.066(5) 0.039(4) 0.017(3) 0.021(4) 0.033(4)
N2 0.081(7) 0.071(5) 0.040(4) 0.017(3) 0.014(4) 0.020(4)
C1 0.106(9) 0.088(7) 0.069(6) 0.027(5) 0.036(6) 0.044(7)
C2 0.086(8) 0.084(7) 0.065(6) 0.024(5) 0.025(5) 0.046(6)
C3 0.103(9) 0.077(6) 0.067(6) 0.031(5) 0.032(6) 0.043(6)
C4 0.094(8) 0.072(6) 0.055(5) 0.022(4) 0.020(5) 0.034(6)
C5 0.105(9) 0.075(6) 0.068(6) 0.019(5) 0.036(6) 0.039(6)
C6 0.088(8) 0.085(7) 0.043(4) 0.018(4) 0.020(5) 0.043(6)
C7 0.103(9) 0.098(7) 0.052(5) 0.021(5) 0.038(5) 0.051(7)
C8 0.115(10) 0.075(6) 0.049(5) 0.021(4) 0.042(6) 0.051(6)
C9 0.117(10) 0.058(5) 0.045(5) 0.024(4) 0.031(5) 0.036(5)
C10 0.148(12) 0.062(6) 0.046(5) 0.018(4) 0.043(6) 0.045(7)
C11 0.133(11) 0.058(5) 0.039(4) 0.015(4) 0.023(5) 0.031(6)
C12 0.099(9) 0.057(5) 0.046(5) 0.021(4) 0.018(5) 0.024(5)
C13 0.114(10) 0.059(6) 0.047(5) 0.018(4) 0.009(5) 0.018(6)
C14 0.094(8) 0.079(7) 0.048(5) 0.029(5) 0.010(5) 0.020(6)
C15 0.088(9) 0.067(6) 0.053(5) 0.024(4) 0.014(5) 0.022(5)
C16 0.098(8) 0.051(5) 0.040(4) 0.021(3) 0.028(5) 0.023(5)
C17 0.092(8) 0.064(5) 0.033(4) 0.019(3) 0.026(4) 0.033(5)
C18 0.135(12) 0.112(10) 0.068(7) 0.025(7) 0.025(7) 0.045(9)
Cu4 0.0807(9) 0.0539(6) 0.0336(5) 0.0124(4) 0.0135(5) 0.0289(5)
Cu5 0.0853(9) 0.0559(6) 0.0357(5) 0.0125(4) 0.0139(5) 0.0316(6)
Cu6 0.0891(9) 0.0580(6) 0.0342(5) 0.0129(4) 0.0143(5) 0.0320(6)
Si6 0.0808(19) 0.0543(13) 0.0372(11) 0.0121(9) 0.0136(11) 0.0249(12)
Si7 0.087(2) 0.0545(13) 0.0429(12) 0.0104(9) 0.0094(12) 0.0315(13)
Si8 0.097(2) 0.0588(14) 0.0467(13) 0.0151(10) 0.0155(13) 0.0349(14)
Si9 0.087(2) 0.0569(14) 0.0387(11) 0.0169(9) 0.0180(11) 0.0285(13)
Si10 0.0792(19) 0.0573(13) 0.0392(11) 0.0137(9) 0.0169(11) 0.0280(12)
O12 0.088(5) 0.057(3) 0.047(3) 0.010(2) 0.012(3) 0.031(3)
O13 0.100(5) 0.054(3) 0.054(3) 0.013(3) 0.005(3) 0.033(3)
O14 0.093(5) 0.057(4) 0.077(4) 0.021(3) 0.030(4) 0.030(3)
O15 0.091(5) 0.061(4) 0.048(3) 0.015(3) 0.022(3) 0.022(3)
O16 0.077(4) 0.058(3) 0.045(3) 0.012(2) 0.013(3) 0.023(3)
O17 0.077(4) 0.059(3) 0.036(3) 0.012(2) 0.012(3) 0.031(3)
O18 0.083(5) 0.060(3) 0.037(3) 0.008(2) 0.004(3) 0.030(3)
O19 0.087(5) 0.069(4) 0.040(3) 0.011(3) 0.008(3) 0.031(3)
O20 0.077(4) 0.058(3) 0.035(3) 0.009(2) 0.011(3) 0.026(3)
O21 0.076(4) 0.060(3) 0.036(3) 0.012(2) 0.015(3) 0.022(3)
O22 0.081(5) 0.070(4) 0.043(3) 0.017(3) 0.006(3) 0.033(3)
N3 0.094(6) 0.054(4) 0.045(4) 0.014(3) 0.013(4) 0.032(4)
N4 0.078(6) 0.066(4) 0.044(4) 0.015(3) 0.017(4) 0.029(4)
C19 0.082(7) 0.068(6) 0.044(4) 0.011(4) 0.014(4) 0.029(5)
C20 0.080(8) 0.084(7) 0.074(6) 0.001(5) 0.010(5) 0.046(6)
C21 0.128(10) 0.067(6) 0.045(5) 0.017(4) 0.018(5) 0.034(6)
C22 0.086(8) 0.090(7) 0.053(5) 0.015(5) 0.019(5) 0.027(6)
C23 0.130(11) 0.083(7) 0.063(6) 0.017(5) 0.028(6) 0.057(7)
C24 0.110(9) 0.065(6) 0.044(5) 0.020(4) 0.023(5) 0.036(6)
C25 0.116(9) 0.067(6) 0.063(6) 0.026(5) 0.026(6) 0.047(6)
C26 0.135(11) 0.078(7) 0.051(5) 0.028(5) 0.025(6) 0.054(7)
C27 0.101(8) 0.062(5) 0.047(5) 0.018(4) 0.016(5) 0.025(5)
C28 0.126(10) 0.095(8) 0.043(5) 0.026(5) 0.024(6) 0.044(7)
C29 0.108(9) 0.076(7) 0.052(5) 0.016(5) 0.026(5) 0.032(6)
C30 0.098(8) 0.076(6) 0.049(5) 0.019(4) 0.024(5) 0.034(6)
C31 0.099(8) 0.081(7) 0.050(5) 0.011(4) 0.025(5) 0.042(6)
C32 0.111(9) 0.078(6) 0.059(6) 0.018(5) 0.031(6) 0.045(6)
C33 0.098(8) 0.071(6) 0.051(5) 0.010(4) 0.022(5) 0.039(6)
C34 0.096(8) 0.067(6) 0.041(4) 0.016(4) 0.021(5) 0.027(5)
C35 0.088(7) 0.058(5) 0.042(4) 0.016(4) 0.013(4) 0.031(5)
C36 0.174(16) 0.089(9) 0.074(8) 0.009(6) 0.008(9) 0.037(9)
O23 0.158(7) 0.103(5) 0.137(6) 0.009(4) 0.083(5) 0.040(4)
C37 0.146(11) 0.109(8) 0.182(12) 0.016(8) 0.093(9) 0.040(7)
O24 0.158(7) 0.103(5) 0.137(6) 0.009(4) 0.083(5) 0.040(4)
C38 0.146(11) 0.109(8) 0.182(12) 0.016(8) 0.093(9) 0.040(7)
O25 0.125(8) 0.120(7) 0.120(7) 0.002(6) 0.016(6) 0.080(6)
C39 0.125(8) 0.120(7) 0.120(7) 0.002(6) 0.016(6) 0.080(6)
C40 0.125(8) 0.120(7) 0.120(7) 0.002(6) 0.016(6) 0.080(6)
O26 0.125(8) 0.120(7) 0.120(7) 0.002(6) 0.016(6) 0.080(6)
C41 0.125(8) 0.120(7) 0.120(7) 0.002(6) 0.016(6) 0.080(6)
C42 0.125(8) 0.120(7) 0.120(7) 0.002(6) 0.016(6) 0.080(6)
O27 0.107(12) 0.137(11) 0.089(9) 0.026(8) -0.001(7) 0.041(9)
C43 0.107(12) 0.137(11) 0.089(9) 0.026(8) -0.001(7) 0.041(9)
C44 0.107(12) 0.137(11) 0.089(9) 0.026(8) -0.001(7) 0.041(9)

loop_
_atom_type_symbol
_atom_type_description
_atom_type_scat_dispersion_real
_atom_type_scat_dispersion_imag
_atom_type_scat_source
C C 0.0070 0.0030 'International Tables Vol C Tables 4.2.6.8 and 6.1.1.4'
H H 0.0000 0.0000 'International Tables Vol C Tables 4.2.6.8 and 6.1.1.4'
N N 0.0130 0.0070 'International Tables Vol C Tables 4.2.6.8 and 6.1.1.4'
O O 0.0210 0.0120 'International Tables Vol C Tables 4.2.6.8 and 6.1.1.4'
Si Si 0.1370 0.1320 'International Tables Vol C Tables 4.2.6.8 and 6.1.1.4'
Cu Cu 0.0010 2.2110 'International Tables Vol C Tables 4.2.6.8 and 6.1.1.4'

loop_
_geom_angle_atom_site_label_1
_geom_angle_atom_site_label_2
_geom_angle_atom_site_label_3
_geom_angle
_geom_angle_site_symmetry_1
_geom_angle_site_symmetry_3
O6 Cu1 O11 94.8(2) . .
O6 Cu1 O7 93.1(2) . .
O11 Cu1 O7 172.1(3) . .
O6 Cu1 O9 170.3(2) . 2_556
O11 Cu1 O9 92.7(2) . 2_556
O7 Cu1 O9 79.5(2) . 2_556
O6 Cu1 O10 96.8(2) . .
O11 Cu1 O10 79.0(2) . .
O7 Cu1 O10 99.7(2) . .
O9 Cu1 O10 90.7(2) 2_556 .
O6 Cu1 Cu2 132.44(17) . .
O11 Cu1 Cu2 132.71(19) . .
O7 Cu1 Cu2 39.37(17) . .
O9 Cu1 Cu2 40.88(14) 2_556 .
O10 Cu1 Cu2 90.98(13) . .
O7 Cu2 O10 174.2(3) . 2_556
O7 Cu2 O8 95.2(2) . .
O10 Cu2 O8 85.4(2) 2_556 .
O7 Cu2 O9 82.3(2) . 2_556
O10 Cu2 O9 97.5(2) 2_556 2_556
O8 Cu2 O9 175.9(2) . 2_556
O7 Cu2 Cu1 41.35(15) . .
O10 Cu2 Cu1 139.11(14) 2_556 .
O8 Cu2 Cu1 135.17(18) . .
O9 Cu2 Cu1 41.74(17) 2_556 .
O7 Cu2 Cu3 133.22(15) . .
O10 Cu2 Cu3 47.14(14) 2_556 .
O8 Cu2 Cu3 38.24(18) . .
O9 Cu2 Cu3 144.46(18) 2_556 .
Cu1 Cu2 Cu3 171.90(5) . .
O8 Cu3 O11 91.8(3) . 2_556
O8 Cu3 N1 170.9(3) . .
O11 Cu3 N1 97.3(3) 2_556 .
O8 Cu3 N2 90.4(3) . .
O11 Cu3 N2 158.9(3) 2_556 .
N1 Cu3 N2 81.1(3) . .
O8 Cu3 O10 78.9(2) . 2_556
O11 Cu3 O10 84.1(2) 2_556 2_556
N1 Cu3 O10 102.0(2) . 2_556
N2 Cu3 O10 116.9(3) . 2_556
O8 Cu3 Cu2 39.44(15) . .
O11 Cu3 Cu2 86.80(17) 2_556 .
N1 Cu3 Cu2 140.8(2) . .
N2 Cu3 Cu2 107.8(2) . .
O10 Cu3 Cu2 39.45(15) 2_556 .
O6 Si1 O5 110.6(4) . .
O6 Si1 O1 108.6(3) . .
O5 Si1 O1 107.5(4) . .
O6 Si1 C1 114.5(4) . .
O5 Si1 C1 107.6(4) . .
O1 Si1 C1 107.9(4) . .
O7 Si2 O1 109.5(3) . .
O7 Si2 O2 108.6(3) . .
O1 Si2 O2 107.2(3) . .
O7 Si2 C2 113.6(4) . .
O1 Si2 C2 109.9(4) . .
O2 Si2 C2 107.8(4) . .
O8 Si3 O3 111.8(3) . .
O8 Si3 O2 106.8(3) . .
O3 Si3 O2 109.0(3) . .
O8 Si3 C3 111.6(4) . .
O3 Si3 C3 108.3(4) . .
O2 Si3 C3 109.2(4) . .
O9 Si4 O4 110.4(3) . .
O9 Si4 O3 110.6(3) . .
O4 Si4 O3 107.8(3) . .
O9 Si4 C4 112.2(4) . .
O4 Si4 C4 107.1(4) . .
O3 Si4 C4 108.7(4) . .
O10 Si5 O5 111.1(4) . .
O10 Si5 O4 107.9(3) . .
O5 Si5 O4 109.3(3) . .
O10 Si5 C5 114.1(4) . .
O5 Si5 C5 105.3(4) . .
O4 Si5 C5 109.0(4) . .
Si2 O1 Si1 126.2(4) . .
Si2 O2 Si3 127.5(4) . .
Si4 O3 Si3 140.0(4) . .
Si4 O4 Si5 136.9(4) . .
Si1 O5 Si5 141.9(4) . .
Si1 O6 Cu1 118.4(4) . .
Si2 O7 Cu2 131.2(3) . .
Si2 O7 Cu1 129.4(3) . .
Cu2 O7 Cu1 99.3(3) . .
Si3 O8 Cu3 128.8(4) . .
Si3 O8 Cu2 119.1(3) . .
Cu3 O8 Cu2 102.3(3) . .
Si4 O9 Cu2 125.3(3) . 2_556
Si4 O9 Cu1 127.2(3) . 2_556
Cu2 O9 Cu1 97.4(2) 2_556 2_556
Si5 O10 Cu2 128.4(3) . 2_556
Si5 O10 Cu3 127.9(3) . 2_556
Cu2 O10 Cu3 93.4(2) 2_556 2_556
Si5 O10 Cu1 115.7(3) . .
Cu2 O10 Cu1 92.8(2) 2_556 .
Cu3 O10 Cu1 87.2(2) 2_556 .
C18 O11 Cu3 120.6(6) . 2_556
C18 O11 Cu1 123.9(7) . .
Cu3 O11 Cu1 109.7(3) 2_556 .
C6 N1 C17 119.9(8) . .
C6 N1 Cu3 126.8(6) . .
C17 N1 Cu3 113.3(7) . .
C15 N2 C16 119.1(8) . .
C15 N2 Cu3 129.6(7) . .
C16 N2 Cu3 111.3(7) . .
Si1 C1 H1A 109.5 . .
Si1 C1 H1B 109.5 . .
H1A C1 H1B 109.5 . .
Si1 C1 H1C 109.5 . .
H1A C1 H1C 109.5 . .
H1B C1 H1C 109.5 . .
Si2 C2 H2A 109.5 . .
Si2 C2 H2B 109.5 . .
H2A C2 H2B 109.5 . .
Si2 C2 H2C 109.5 . .
H2A C2 H2C 109.5 . .
H2B C2 H2C 109.5 . .
Si3 C3 H3A 109.5 . .
Si3 C3 H3B 109.5 . .
H3A C3 H3B 109.5 . .
Si3 C3 H3C 109.5 . .
H3A C3 H3C 109.5 . .
H3B C3 H3C 109.5 . .
Si4 C4 H4A 109.5 . .
Si4 C4 H4B 109.5 . .
H4A C4 H4B 109.5 . .
Si4 C4 H4C 109.5 . .
H4A C4 H4C 109.5 . .
H4B C4 H4C 109.5 . .
Si5 C5 H5A 109.5 . .
Si5 C5 H5B 109.5 . .
H5A C5 H5B 109.5 . .
Si5 C5 H5C 109.5 . .
H5A C5 H5C 109.5 . .
H5B C5 H5C 109.5 . .
N1 C6 C7 119.9(9) . .
N1 C6 H6 120.1 . .
C7 C6 H6 120.1 . .
C8 C7 C6 120.8(11) . .
C8 C7 H7 119.6 . .
C6 C7 H7 119.6 . .
C7 C8 C9 119.4(9) . .
C7 C8 H8 120.3 . .
C9 C8 H8 120.3 . .
C17 C9 C8 116.5(9) . .
C17 C9 C10 120.6(11) . .
C8 C9 C10 123.0(10) . .
C11 C10 C9 120.1(9) . .
C11 C10 H10 120.0 . .
C9 C10 H10 120.0 . .
C10 C11 C12 120.9(9) . .
C10 C11 H11 119.6 . .
C12 C11 H11 119.6 . .
C16 C12 C13 117.3(9) . .
C16 C12 C11 117.8(11) . .
C13 C12 C11 124.9(10) . .
C14 C13 C12 120.1(9) . .
C14 C13 H13 119.9 . .
C12 C13 H13 119.9 . .
C13 C14 C15 119.4(11) . .
C13 C14 H14 120.3 . .
C15 C14 H14 120.3 . .
N2 C15 C14 122.4(10) . .
N2 C15 H15 118.8 . .
C14 C15 H15 118.8 . .
N2 C16 C12 121.6(10) . .
N2 C16 C17 117.1(8) . .
C12 C16 C17 121.3(9) . .
N1 C17 C9 123.5(10) . .
N1 C17 C16 117.1(8) . .
C9 C17 C16 119.3(9) . .
O11 C18 H18A 109.5 . .
O11 C18 H18B 109.5 . .
H18A C18 H18B 109.5 . .
O11 C18 H18C 109.5 . .
H18A C18 H18C 109.5 . .
H18B C18 H18C 109.5 . .
O20 Cu4 O18 174.7(3) 2_667 .
O20 Cu4 O17 86.1(2) 2_667 .
O18 Cu4 O17 94.8(2) . .
O20 Cu4 O21 96.7(2) 2_667 2_667
O18 Cu4 O21 82.6(2) . 2_667
O17 Cu4 O21 176.3(2) . 2_667
O20 Cu4 Cu5 138.38(17) 2_667 .
O18 Cu4 Cu5 41.55(16) . .
O17 Cu4 Cu5 135.19(16) . .
O21 Cu4 Cu5 41.82(16) 2_667 .
O20 Cu4 Cu6 47.04(17) 2_667 2_667
O18 Cu4 Cu6 133.82(17) . 2_667
O17 Cu4 Cu6 39.07(16) . 2_667
O21 Cu4 Cu6 143.57(17) 2_667 2_667
Cu5 Cu4 Cu6 172.19(5) . 2_667
O19 Cu5 O22 95.2(2) . .
O19 Cu5 O18 92.8(2) . .
O22 Cu5 O18 171.8(2) . .
O19 Cu5 O21 170.6(2) . 2_667
O22 Cu5 O21 91.6(2) . 2_667
O18 Cu5 O21 80.7(2) . 2_667
O19 Cu5 Cu4 133.13(18) . .
O22 Cu5 Cu4 131.54(18) . .
O18 Cu5 Cu4 40.38(16) . .
O21 Cu5 Cu4 41.08(16) 2_667 .
O22 Cu6 O17 92.1(2) . 2_667
O22 Cu6 N3 96.6(3) . .
O17 Cu6 N3 170.8(3) 2_667 .
O22 Cu6 N4 157.9(3) . .
O17 Cu6 N4 90.0(3) 2_667 .
N3 Cu6 N4 80.8(3) . .
O22 Cu6 O20 85.8(2) . .
O17 Cu6 O20 79.2(2) 2_667 .
N3 Cu6 O20 104.3(3) . .
N4 Cu6 O20 116.1(3) . .
O22 Cu6 Cu4 87.65(18) . 2_667
O17 Cu6 Cu4 39.38(17) 2_667 2_667
N3 Cu6 Cu4 143.7(2) . 2_667
N4 Cu6 Cu4 107.5(2) . 2_667
O20 Cu6 Cu4 39.81(14) . 2_667
O17 Si6 O16 111.2(3) . .
O17 Si6 O12 107.2(4) . .
O16 Si6 O12 108.7(3) . .
O17 Si6 C19 112.0(4) . .
O16 Si6 C19 109.1(4) . .
O12 Si6 C19 108.6(4) . .
O18 Si7 O13 108.6(3) . .
O18 Si7 O12 109.3(3) . .
O13 Si7 O12 108.3(4) . .
O18 Si7 C20 113.6(5) . .
O13 Si7 C20 109.1(4) . .
O12 Si7 C20 107.8(4) . .
O19 Si8 O14 110.9(3) . .
O19 Si8 O13 110.0(3) . .
O14 Si8 O13 106.8(4) . .
O19 Si8 C21 113.2(5) . .
O14 Si8 C21 108.4(4) . .
O13 Si8 C21 107.3(4) . .
O20 Si9 O14 111.6(4) . .
O20 Si9 O15 109.2(3) . .
O14 Si9 O15 109.7(4) . .
O20 Si9 C22 112.0(4) . .
O14 Si9 C22 106.7(4) . .
O15 Si9 C22 107.7(4) . .
O21 Si10 O16 111.1(3) . .
O21 Si10 O15 108.7(3) . .
O16 Si10 O15 108.0(3) . .
O21 Si10 C23 113.6(5) . .
O16 Si10 C23 107.7(4) . .
O15 Si10 C23 107.6(4) . .
Si7 O12 Si6 128.4(4) . .
Si7 O13 Si8 125.6(4) . .
Si9 O14 Si8 142.8(4) . .
Si10 O15 Si9 137.1(4) . .
Si10 O16 Si6 140.2(4) . .
Si6 O17 Cu6 126.3(4) . 2_667
Si6 O17 Cu4 121.2(3) . .
Cu6 O17 Cu4 101.6(3) 2_667 .
Si7 O18 Cu4 129.6(3) . .
Si7 O18 Cu5 132.3(3) . .
Cu4 O18 Cu5 98.1(2) . .
Si8 O19 Cu5 117.0(4) . .
Si9 O20 Cu4 128.6(4) . 2_667
Si9 O20 Cu6 129.6(3) . .
Cu4 O20 Cu6 93.2(2) 2_667 .
Si10 O21 Cu4 127.6(3) . 2_667
Si10 O21 Cu5 126.3(3) . 2_667
Cu4 O21 Cu5 97.1(2) 2_667 2_667
C36 O22 Cu5 120.4(7) . .
C36 O22 Cu6 120.6(7) . .
Cu5 O22 Cu6 109.9(3) . .
C24 N3 C35 118.3(7) . .
C24 N3 Cu6 128.2(6) . .
C35 N3 Cu6 113.4(5) . .
C33 N4 C34 118.7(8) . .
C33 N4 Cu6 128.4(6) . .
C34 N4 Cu6 112.3(6) . .
Si6 C19 H19A 109.5 . .
Si6 C19 H19B 109.5 . .
H19A C19 H19B 109.5 . .
Si6 C19 H19C 109.5 . .
H19A C19 H19C 109.5 . .
H19B C19 H19C 109.5 . .
Si7 C20 H20A 109.5 . .
Si7 C20 H20B 109.5 . .
H20A C20 H20B 109.5 . .
Si7 C20 H20C 109.5 . .
H20A C20 H20C 109.5 . .
H20B C20 H20C 109.5 . .
Si8 C21 H21A 109.5 . .
Si8 C21 H21B 109.5 . .
H21A C21 H21B 109.5 . .
Si8 C21 H21C 109.5 . .
H21A C21 H21C 109.5 . .
H21B C21 H21C 109.5 . .
Si9 C22 H22A 109.5 . .
Si9 C22 H22B 109.5 . .
H22A C22 H22B 109.5 . .
Si9 C22 H22C 109.5 . .
H22A C22 H22C 109.5 . .
H22B C22 H22C 109.5 . .
Si10 C23 H23A 109.5 . .
Si10 C23 H23B 109.5 . .
H23A C23 H23B 109.5 . .
Si10 C23 H23C 109.5 . .
H23A C23 H23C 109.5 . .
H23B C23 H23C 109.5 . .
N3 C24 C25 121.7(8) . .
N3 C24 H24 119.1 . .
C25 C24 H24 119.1 . .
C26 C25 C24 119.5(9) . .
C26 C25 H25 120.3 . .
C24 C25 H25 120.3 . .
C25 C26 C27 121.1(9) . .
C25 C26 H26 119.5 . .
C27 C26 H26 119.5 . .
C35 C27 C26 115.9(8) . .
C35 C27 C28 118.0(9) . .
C26 C27 C28 126.1(8) . .
C29 C28 C27 121.6(9) . .
C29 C28 H28 119.2 . .
C27 C28 H28 119.2 . .
C28 C29 C30 121.6(9) . .
C28 C29 H29 119.2 . .
C30 C29 H29 119.2 . .
C31 C30 C34 117.7(8) . .
C31 C30 C29 124.7(9) . .
C34 C30 C29 117.6(9) . .
C32 C31 C30 120.0(9) . .
C32 C31 H31 120.0 . .
C30 C31 H31 120.0 . .
C31 C32 C33 119.8(9) . .
C31 C32 H32 120.1 . .
C33 C32 H32 120.1 . .
N4 C33 C32 121.2(9) . .
N4 C33 H33 119.4 . .
C32 C33 H33 119.4 . .
N4 C34 C30 122.6(9) . .
N4 C34 C35 116.4(7) . .
C30 C34 C35 120.9(8) . .
N3 C35 C27 123.5(8) . .
N3 C35 C34 116.4(7) . .
C27 C35 C34 120.0(8) . .
O22 C36 H36A 109.5 . .
O22 C36 H36B 109.5 . .
H36A C36 H36B 109.5 . .
O22 C36 H36C 109.5 . .
H36A C36 H36C 109.5 . .
H36B C36 H36C 109.5 . .
C37 O23 H23O 110.3 . .
O23 C37 H37A 109.5 . .
O23 C37 H37B 109.5 . .
H37A C37 H37B 109.5 . .
O23 C37 H37C 109.5 . .
H37A C37 H37C 109.5 . .
H37B C37 H37C 109.5 . .
C38 O24 H24O 115.5 . .
O24 C38 H38A 109.5 . .
O24 C38 H38B 109.5 . .
H38A C38 H38B 109.5 . .
O24 C38 H38C 109.5 . .
H38A C38 H38C 109.5 . .
H38B C38 H38C 109.5 . .
C42 O25 C39 109.1(3) . .
O25 C39 C40 110.6(3) . .
O25 C39 H39A 109.5 . .
C40 C39 H39A 109.5 . .
O25 C39 H39B 109.5 . .
C40 C39 H39B 109.5 . .
H39A C39 H39B 108.1 . .
O26 C40 C39 110.6(3) . .
O26 C40 H40A 109.5 . .
C39 C40 H40A 109.5 . .
O26 C40 H40B 109.5 . .
C39 C40 H40B 109.5 . .
H40A C40 H40B 108.1 . .
C41 O26 C40 109.3(3) . .
O26 C41 C42 111.2(3) . .
O26 C41 H41A 109.4 . .
C42 C41 H41A 109.4 . .
O26 C41 H41B 109.4 . .
C42 C41 H41B 109.4 . .
H41A C41 H41B 108.0 . .
O25 C42 C41 111.0(3) . .
O25 C42 H42A 109.4 . .
C41 C42 H42A 109.4 . .
O25 C42 H42B 109.4 . .
C41 C42 H42B 109.4 . .
H42A C42 H42B 108.0 . .
C43 O27 C44 108.9(14) . 2_766
O27 C43 C44 110.8(3) . .
O27 C43 H43A 109.5 . .
C44 C43 H43A 109.5 . .
O27 C43 H43B 109.5 . .
C44 C43 H43B 109.5 . .
H43A C43 H43B 108.1 . .
O27 C44 C43 110(2) 2_766 .
O27 C44 H44A 109.8 2_766 .
C43 C44 H44A 109.8 . .
O27 C44 H44B 109.8 2_766 .
C43 C44 H44B 109.8 . .
H44A C44 H44B 108.2 . .

loop_
_geom_bond_atom_site_label_1
_geom_bond_atom_site_label_2
_geom_bond_distance
_geom_bond_site_symmetry_2
Cu1 O6 1.932(7) .
Cu1 O11 1.973(6) .
Cu1 O7 2.013(5) .
Cu1 O9 2.019(6) 2_556
Cu1 O10 2.432(6) .
Cu1 Cu2 3.0077(15) .
Cu2 O7 1.933(6) .
Cu2 O10 1.940(6) 2_556
Cu2 O8 1.982(5) .
Cu2 O9 1.985(5) 2_556
Cu2 Cu3 3.0477(16) .
Cu3 O8 1.931(6) .
Cu3 O11 1.968(7) 2_556
Cu3 N1 2.042(8) .
Cu3 N2 2.074(8) .
Cu3 O10 2.238(5) 2_556
Si1 O6 1.619(6) .
Si1 O5 1.619(7) .
Si1 O1 1.655(6) .
Si1 C1 1.837(11) .
Si2 O7 1.619(6) .
Si2 O1 1.626(6) .
Si2 O2 1.631(6) .
Si2 C2 1.825(11) .
Si3 O8 1.622(6) .
Si3 O3 1.631(7) .
Si3 O2 1.643(7) .
Si3 C3 1.849(9) .
Si4 O9 1.623(6) .
Si4 O4 1.628(6) .
Si4 O3 1.630(6) .
Si4 C4 1.806(11) .
Si5 O10 1.628(6) .
Si5 O5 1.645(7) .
Si5 O4 1.647(6) .
Si5 C5 1.854(10) .
O9 Cu2 1.985(5) 2_556
O9 Cu1 2.019(6) 2_556
O10 Cu2 1.940(6) 2_556
O10 Cu3 2.238(5) 2_556
O11 C18 1.373(14) .
O11 Cu3 1.968(7) 2_556
N1 C6 1.331(13) .
N1 C17 1.364(11) .
N2 C15 1.319(13) .
N2 C16 1.389(11) .
C1 H1A 0.9800 .
C1 H1B 0.9800 .
C1 H1C 0.9800 .
C2 H2A 0.9800 .
C2 H2B 0.9800 .
C2 H2C 0.9800 .
C3 H3A 0.9800 .
C3 H3B 0.9800 .
C3 H3C 0.9800 .
C4 H4A 0.9800 .
C4 H4B 0.9800 .
C4 H4C 0.9800 .
C5 H5A 0.9800 .
C5 H5B 0.9800 .
C5 H5C 0.9800 .
C6 C7 1.400(13) .
C6 H6 0.9500 .
C7 C8 1.377(14) .
C7 H7 0.9500 .
C8 C9 1.416(15) .
C8 H8 0.9500 .
C9 C17 1.382(12) .
C9 C10 1.424(14) .
C10 C11 1.369(16) .
C10 H10 0.9500 .
C11 C12 1.445(14) .
C11 H11 0.9500 .
C12 C16 1.401(13) .
C12 C13 1.408(15) .
C13 C14 1.373(15) .
C13 H13 0.9500 .
C14 C15 1.393(13) .
C14 H14 0.9500 .
C15 H15 0.9500 .
C16 C17 1.421(14) .
C18 H18A 0.9800 .
C18 H18B 0.9800 .
C18 H18C 0.9800 .
Cu4 O20 1.951(5) 2_667
Cu4 O18 1.959(6) .
Cu4 O17 1.971(6) .
Cu4 O21 1.982(6) 2_667
Cu4 Cu5 2.9934(16) .
Cu4 Cu6 3.0432(17) 2_667
Cu5 O19 1.946(6) .
Cu5 O22 1.953(6) .
Cu5 O18 2.005(5) .
Cu5 O21 2.011(5) 2_667
Cu6 O22 1.955(7) .
Cu6 O17 1.958(5) 2_667
Cu6 N3 2.018(7) .
Cu6 N4 2.062(7) .
Cu6 O20 2.230(6) .
Cu6 Cu4 3.0433(17) 2_667
Si6 O17 1.614(7) .
Si6 O16 1.630(6) .
Si6 O12 1.640(6) .
Si6 C19 1.856(9) .
Si7 O18 1.618(6) .
Si7 O13 1.626(6) .
Si7 O12 1.636(7) .
Si7 C20 1.830(10) .
Si8 O19 1.615(7) .
Si8 O14 1.647(7) .
Si8 O13 1.656(6) .
Si8 C21 1.857(9) .
Si9 O20 1.604(7) .
Si9 O14 1.628(7) .
Si9 O15 1.645(7) .
Si9 C22 1.817(10) .
Si10 O21 1.619(6) .
Si10 O16 1.628(6) .
Si10 O15 1.632(6) .
Si10 C23 1.814(12) .
O17 Cu6 1.958(5) 2_667
O20 Cu4 1.951(5) 2_667
O21 Cu4 1.982(6) 2_667
O21 Cu5 2.011(5) 2_667
O22 C36 1.375(16) .
N3 C24 1.333(11) .
N3 C35 1.366(10) .
N4 C33 1.342(11) .
N4 C34 1.361(10) .
C19 H19A 0.9800 .
C19 H19B 0.9800 .
C19 H19C 0.9800 .
C20 H20A 0.9800 .
C20 H20B 0.9800 .
C20 H20C 0.9800 .
C21 H21A 0.9800 .
C21 H21B 0.9800 .
C21 H21C 0.9800 .
C22 H22A 0.9800 .
C22 H22B 0.9800 .
C22 H22C 0.9800 .
C23 H23A 0.9800 .
C23 H23B 0.9800 .
C23 H23C 0.9800 .
C24 C25 1.401(12) .
C24 H24 0.9500 .
C25 C26 1.355(13) .
C25 H25 0.9500 .
C26 C27 1.406(14) .
C26 H26 0.9500 .
C27 C35 1.398(11) .
C27 C28 1.442(13) .
C28 C29 1.357(14) .
C28 H28 0.9500 .
C29 C30 1.425(13) .
C29 H29 0.9500 .
C30 C31 1.395(13) .
C30 C34 1.413(12) .
C31 C32 1.362(13) .
C31 H31 0.9500 .
C32 C33 1.422(12) .
C32 H32 0.9500 .
C33 H33 0.9500 .
C34 C35 1.431(13) .
C36 H36A 0.9800 .
C36 H36B 0.9800 .
C36 H36C 0.9800 .
O23 C37 1.336(16) .
O23 H23O 0.9090 .
C37 H37A 0.9800 .
C37 H37B 0.9800 .
C37 H37C 0.9800 .
O24 C38 1.299(15) .
O24 H24O 0.9000 .
C38 H38A 0.9800 .
C38 H38B 0.9800 .
C38 H38C 0.9800 .
O25 C42 1.430(3) .
O25 C39 1.430(3) .
C39 C40 1.511(3) .
C39 H39A 0.9900 .
C39 H39B 0.9900 .
C40 O26 1.430(3) .
C40 H40A 0.9900 .
C40 H40B 0.9900 .
O26 C41 1.427(3) .
C41 C42 1.508(3) .
C41 H41A 0.9900 .
C41 H41B 0.9900 .
C42 H42A 0.9900 .
C42 H42B 0.9900 .
O27 C43 1.430(3) .
O27 C44 1.430(3) 2_766
C43 C44 1.509(3) .
C43 H43A 0.9900 .
C43 H43B 0.9900 .
C44 O27 1.430(3) 2_766
C44 H44A 0.9900 .
C44 H44B 0.9900 .

loop_
_geom_torsion_atom_site_label_1
_geom_torsion_atom_site_label_2
_geom_torsion_atom_site_label_3
_geom_torsion_atom_site_label_4
_geom_torsion
_geom_torsion_site_symmetry_1
_geom_torsion_site_symmetry_4
O7 Si2 O1 Si1 16.5(7) . .
O2 Si2 O1 Si1 134.2(5) . .
C2 Si2 O1 Si1 -109.0(6) . .
O6 Si1 O1 Si2 29.6(7) . .
O5 Si1 O1 Si2 -90.0(6) . .
C1 Si1 O1 Si2 154.3(6) . .
O7 Si2 O2 Si3 -0.1(6) . .
O1 Si2 O2 Si3 -118.3(5) . .
C2 Si2 O2 Si3 123.4(5) . .
O8 Si3 O2 Si2 -44.1(5) . .
O3 Si3 O2 Si2 76.8(5) . .
C3 Si3 O2 Si2 -165.0(5) . .
O9 Si4 O3 Si3 -7.0(8) . .
O4 Si4 O3 Si3 113.8(6) . .
C4 Si4 O3 Si3 -130.5(7) . .
O8 Si3 O3 Si4 18.5(8) . .
O2 Si3 O3 Si4 -99.3(7) . .
C3 Si3 O3 Si4 141.9(7) . .
O9 Si4 O4 Si5 15.8(8) . .
O3 Si4 O4 Si5 -105.1(6) . .
C4 Si4 O4 Si5 138.1(7) . .
O10 Si5 O4 Si4 -16.2(8) . .
O5 Si5 O4 Si4 104.7(6) . .
C5 Si5 O4 Si4 -140.6(7) . .
O6 Si1 O5 Si5 -28.6(8) . .
O1 Si1 O5 Si5 89.8(7) . .
C1 Si1 O5 Si5 -154.3(6) . .
O10 Si5 O5 Si1 16.3(7) . .
O4 Si5 O5 Si1 -102.7(7) . .
C5 Si5 O5 Si1 140.3(7) . .
O5 Si1 O6 Cu1 50.9(4) . .
O1 Si1 O6 Cu1 -66.8(5) . .
C1 Si1 O6 Cu1 172.5(5) . .
O1 Si2 O7 Cu2 149.1(5) . .
O2 Si2 O7 Cu2 32.4(6) . .
C2 Si2 O7 Cu2 -87.5(6) . .
O1 Si2 O7 Cu1 -34.1(6) . .
O2 Si2 O7 Cu1 -150.8(4) . .
C2 Si2 O7 Cu1 89.2(6) . .
O3 Si3 O8 Cu3 83.3(5) . .
O2 Si3 O8 Cu3 -157.5(4) . .
C3 Si3 O8 Cu3 -38.2(6) . .
O3 Si3 O8 Cu2 -56.2(5) . .
O2 Si3 O8 Cu2 63.0(5) . .
C3 Si3 O8 Cu2 -177.7(5) . .
O4 Si4 O9 Cu2 17.4(6) . 2_556
O3 Si4 O9 Cu2 136.6(4) . 2_556
C4 Si4 O9 Cu2 -101.9(5) . 2_556
O4 Si4 O9 Cu1 154.7(4) . 2_556
O3 Si4 O9 Cu1 -86.1(5) . 2_556
C4 Si4 O9 Cu1 35.4(5) . 2_556
O5 Si5 O10 Cu2 -137.5(4) . 2_556
O4 Si5 O10 Cu2 -17.8(5) . 2_556
C5 Si5 O10 Cu2 103.6(5) . 2_556
O5 Si5 O10 Cu3 86.9(5) . 2_556
O4 Si5 O10 Cu3 -153.3(4) . 2_556
C5 Si5 O10 Cu3 -32.0(7) . 2_556
O5 Si5 O10 Cu1 -20.8(4) . .
O4 Si5 O10 Cu1 99.0(4) . .
C5 Si5 O10 Cu1 -139.7(4) . .
C17 N1 C6 C7 1.1(13) . .
Cu3 N1 C6 C7 -175.4(7) . .
N1 C6 C7 C8 -1.9(15) . .
C6 C7 C8 C9 1.7(15) . .
C7 C8 C9 C17 -0.7(13) . .
C7 C8 C9 C10 179.8(9) . .
C17 C9 C10 C11 -1.0(14) . .
C8 C9 C10 C11 178.6(9) . .
C9 C10 C11 C12 1.6(14) . .
C10 C11 C12 C16 -0.2(13) . .
C10 C11 C12 C13 179.4(9) . .
C16 C12 C13 C14 2.8(13) . .
C11 C12 C13 C14 -176.8(9) . .
C12 C13 C14 C15 -0.8(14) . .
C16 N2 C15 C14 0.0(13) . .
Cu3 N2 C15 C14 -175.9(7) . .
C13 C14 C15 N2 -0.7(14) . .
C15 N2 C16 C12 2.1(12) . .
Cu3 N2 C16 C12 178.8(6) . .
C15 N2 C16 C17 -179.8(8) . .
Cu3 N2 C16 C17 -3.1(9) . .
C13 C12 C16 N2 -3.5(12) . .
C11 C12 C16 N2 176.1(8) . .
C13 C12 C16 C17 178.5(8) . .
C11 C12 C16 C17 -1.9(12) . .
C6 N1 C17 C9 -0.1(13) . .
Cu3 N1 C17 C9 176.8(7) . .
C6 N1 C17 C16 -179.6(8) . .
Cu3 N1 C17 C16 -2.6(9) . .
C8 C9 C17 N1 -0.1(13) . .
C10 C9 C17 N1 179.5(8) . .
C8 C9 C17 C16 179.3(8) . .
C10 C9 C17 C16 -1.1(13) . .
N2 C16 C17 N1 3.9(11) . .
C12 C16 C17 N1 -178.0(7) . .
N2 C16 C17 C9 -175.6(7) . .
C12 C16 C17 C9 2.5(12) . .
O18 Si7 O12 Si6 -8.0(6) . .
O13 Si7 O12 Si6 -126.1(5) . .
C20 Si7 O12 Si6 116.0(6) . .
O17 Si6 O12 Si7 -35.9(6) . .
O16 Si6 O12 Si7 84.4(6) . .
C19 Si6 O12 Si7 -157.1(5) . .
O18 Si7 O13 Si8 9.6(7) . .
O12 Si7 O13 Si8 128.2(5) . .
C20 Si7 O13 Si8 -114.7(6) . .
O19 Si8 O13 Si7 35.7(6) . .
O14 Si8 O13 Si7 -84.8(6) . .
C21 Si8 O13 Si7 159.2(6) . .
O20 Si9 O14 Si8 16.0(8) . .
O15 Si9 O14 Si8 -105.1(8) . .
C22 Si9 O14 Si8 138.6(8) . .
O19 Si8 O14 Si9 -27.9(8) . .
O13 Si8 O14 Si9 92.0(8) . .
C21 Si8 O14 Si9 -152.7(7) . .
O21 Si10 O15 Si9 13.0(7) . .
O16 Si10 O15 Si9 -107.7(6) . .
C23 Si10 O15 Si9 136.4(6) . .
O20 Si9 O15 Si10 -14.3(7) . .
O14 Si9 O15 Si10 108.2(6) . .
C22 Si9 O15 Si10 -136.1(6) . .
O21 Si10 O16 Si6 -13.9(7) . .
O15 Si10 O16 Si6 105.2(6) . .
C23 Si10 O16 Si6 -138.9(6) . .
O17 Si6 O16 Si10 24.0(7) . .
O12 Si6 O16 Si10 -93.7(6) . .
C19 Si6 O16 Si10 148.1(6) . .
O16 Si6 O17 Cu6 79.6(4) . 2_667
O12 Si6 O17 Cu6 -161.8(3) . 2_667
C19 Si6 O17 Cu6 -42.8(5) . 2_667
O16 Si6 O17 Cu4 -57.9(5) . .
O12 Si6 O17 Cu4 60.7(4) . .
C19 Si6 O17 Cu4 179.8(4) . .
O13 Si7 O18 Cu4 153.0(5) . .
O12 Si7 O18 Cu4 35.1(6) . .
C20 Si7 O18 Cu4 -85.4(6) . .
O13 Si7 O18 Cu5 -30.3(6) . .
O12 Si7 O18 Cu5 -148.2(5) . .
C20 Si7 O18 Cu5 91.3(6) . .
O14 Si8 O19 Cu5 50.3(4) . .
O13 Si8 O19 Cu5 -67.7(4) . .
C21 Si8 O19 Cu5 172.4(4) . .
O14 Si9 O20 Cu4 -137.9(4) . 2_667
O15 Si9 O20 Cu4 -16.6(5) . 2_667
C22 Si9 O20 Cu4 102.6(5) . 2_667
O14 Si9 O20 Cu6 83.4(5) . .
O15 Si9 O20 Cu6 -155.2(4) . .
C22 Si9 O20 Cu6 -36.1(6) . .
O16 Si10 O21 Cu4 137.4(4) . 2_667
O15 Si10 O21 Cu4 18.7(5) . 2_667
C23 Si10 O21 Cu4 -101.1(5) . 2_667
O16 Si10 O21 Cu5 -83.2(4) . 2_667
O15 Si10 O21 Cu5 158.2(4) . 2_667
C23 Si10 O21 Cu5 38.4(5) . 2_667
C35 N3 C24 C25 -0.7(16) . .
Cu6 N3 C24 C25 -177.5(8) . .
N3 C24 C25 C26 2.5(18) . .
C24 C25 C26 C27 -2.8(19) . .
C25 C26 C27 C35 1.4(18) . .
C25 C26 C27 C28 178.8(12) . .
C35 C27 C28 C29 -1.5(18) . .
C26 C27 C28 C29 -178.8(12) . .
C27 C28 C29 C30 -2.6(19) . .
C28 C29 C30 C31 179.9(12) . .
C28 C29 C30 C34 2.1(17) . .
C34 C30 C31 C32 -1.7(17) . .
C29 C30 C31 C32 -179.5(11) . .
C30 C31 C32 C33 1.7(17) . .
C34 N4 C33 C32 -1.3(16) . .
Cu6 N4 C33 C32 168.5(8) . .
C31 C32 C33 N4 -0.1(17) . .
C33 N4 C34 C30 1.2(15) . .
Cu6 N4 C34 C30 -170.1(9) . .
C33 N4 C34 C35 177.1(9) . .
Cu6 N4 C34 C35 5.8(11) . .
C31 C30 C34 N4 0.3(16) . .
C29 C30 C34 N4 178.2(10) . .
C31 C30 C34 C35 -175.4(10) . .
C29 C30 C34 C35 2.5(16) . .
C24 N3 C35 C27 -0.7(15) . .
Cu6 N3 C35 C27 176.5(8) . .
C24 N3 C35 C34 176.2(10) . .
Cu6 N3 C35 C34 -6.5(12) . .
C26 C27 C35 N3 0.4(16) . .
C28 C27 C35 N3 -177.2(10) . .
C26 C27 C35 C34 -176.4(10) . .
C28 C27 C35 C34 5.9(16) . .
N4 C34 C35 N3 0.4(14) . .
C30 C34 C35 N3 176.4(10) . .
N4 C34 C35 C27 177.4(9) . .
C30 C34 C35 C27 -6.6(16) . .
C42 O25 C39 C40 -58.1(7) . .
O25 C39 C40 O26 59.3(7) . .
C39 C40 O26 C41 -57.8(7) . .
C40 O26 C41 C42 57.1(7) . .
C39 O25 C42 C41 57.4(7) . .
O26 C41 C42 O25 -57.8(7) . .
C44 O27 C43 C44 59(3) 2_766 .
O27 C43 C44 O27 -60(3) . 2_766
